data_4079623
loop_
_publ_author_name
'Zhu, Yuyang'
'Day, Cynthia S.'
'Jones, Amanda C.'

_publ_section_title
;
 Synthesis and Structure of Cationic Phosphine Gold(I) Enol Ether
 Complexes
;
_journal_issue 21
_journal_name_full Organometallics
_journal_page_first 7332
_journal_paper_doi 10.1021/om300893q
_journal_volume 31
_journal_year 2012
_chemical_formula_sum 'C24 H33 Au F6 O P Sb'
_chemical_formula_weight 801.19
_chemical_name_systematic
; 
 ? 
;
_space_group_IT_number 14
_symmetry_cell_setting monoclinic
_symmetry_space_group_name_Hall '-P 2ybc'
_symmetry_space_group_name_H-M 'P 1 21/c 1'
_atom_sites_solution_hydrogens geom
_atom_sites_solution_primary direct
_atom_sites_solution_secondary difmap
_audit_creation_method SHELXTL
_cell_angle_alpha 90.00
_cell_angle_beta 92.5960(10)
_cell_angle_gamma 90.00
_cell_formula_units_Z 4
_cell_length_a 9.0067(9)
_cell_length_b 25.080(2)
_cell_length_c 11.9594(11)
_cell_measurement_reflns_used 9959
_cell_measurement_temperature 193(2)
_cell_measurement_theta_max 29.98
_cell_measurement_theta_min 3.67
_cell_volume 2698.7(4)
_computing_cell_refinement 'Bruker APEX2'
_computing_data_collection 'Bruker SMART'
_computing_data_reduction 'Bruker APEX2'
_computing_molecular_graphics 'Bruker APEX2'
_computing_publication_material 'Bruker APEX2'
_computing_structure_refinement 'Bruker APEX2'
_computing_structure_solution 'Bruker APEX2'
_diffrn_ambient_temperature 193(2)
_diffrn_measured_fraction_theta_full 0.997
_diffrn_measured_fraction_theta_max 0.997
_diffrn_measurement_device_type 'Bruker APEX CCD'
_diffrn_measurement_method '\f and \w scans'
_diffrn_radiation_monochromator graphite
_diffrn_radiation_source 'fine-focus sealed tube'
_diffrn_radiation_type MoK\a
_diffrn_radiation_wavelength 0.71073
_diffrn_reflns_av_R_equivalents 0.0306
_diffrn_reflns_av_sigmaI/netI 0.0229
_diffrn_reflns_limit_h_max 12
_diffrn_reflns_limit_h_min -12
_diffrn_reflns_limit_k_max 34
_diffrn_reflns_limit_k_min -34
_diffrn_reflns_limit_l_max 16
_diffrn_reflns_limit_l_min -16
_diffrn_reflns_number 37470
_diffrn_reflns_theta_full 29.35
_diffrn_reflns_theta_max 29.35
_diffrn_reflns_theta_min 3.67
_exptl_absorpt_coefficient_mu 6.547
_exptl_absorpt_correction_T_max 0.6225
_exptl_absorpt_correction_T_min 0.3269
_exptl_absorpt_correction_type multi-scan
_exptl_absorpt_process_details
;
 Data were corrected for absorption effects using the 
 multi-scan technique (SADABS). The ratio of minimum
 to maximum apparent transmission was 0.709. The
 calculated minimum and maximum transmission
 coefficients (based on crystal size) are 0.327 and 0.623. 
;
_exptl_crystal_colour colourless
_exptl_crystal_density_diffrn 1.972
_exptl_crystal_density_method 'not measured'
_exptl_crystal_description plate
_exptl_crystal_F_000 1536
_exptl_crystal_size_max 0.22
_exptl_crystal_size_mid 0.20
_exptl_crystal_size_min 0.08
_refine_diff_density_max 1.302
_refine_diff_density_min -0.642
_refine_diff_density_rms 0.100
_refine_ls_extinction_method none
_refine_ls_goodness_of_fit_ref 1.028
_refine_ls_hydrogen_treatment constr
_refine_ls_matrix_type full
_refine_ls_number_parameters 349
_refine_ls_number_reflns 7395
_refine_ls_number_restraints 0
_refine_ls_restrained_S_all 1.028
_refine_ls_R_factor_all 0.0299
_refine_ls_R_factor_gt 0.0251
_refine_ls_shift/su_max 0.002
_refine_ls_shift/su_mean 0.000
_refine_ls_structure_factor_coef Fsqd
_refine_ls_weighting_details 'calc w=1/[\s^2^(Fo^2^)+(0.0351P)^2^+1.6177P] where P=(Fo^2^+2Fc^2^)/3'
_refine_ls_weighting_scheme calc
_refine_ls_wR_factor_gt 0.0624
_refine_ls_wR_factor_ref 0.0646
_reflns_number_gt 6588
_reflns_number_total 7395
_reflns_threshold_expression >2sigma(I)
_cod_data_source_file om300893q_si_001.cif
_cod_data_source_block a60s_3a
_cod_depositor_comments
;
The following automatic conversions were performed:

'_symmetry_cell_setting' value 'Monoclinic' changed to 'monoclinic'
according to /home/saulius/struct/CIF-dictionaries/cif_core.dic
dictionary named 'cif_core.dic' version 2.4.2 from 2011-04-26.

Automatic conversion script
Id: cif_fix_values 1891 2012-01-12 08:04:46Z andrius 
;
_cod_original_sg_symbol_H-M P2(1)/c
_cod_database_code 4079623

loop_
_symmetry_equiv_pos_as_xyz
'x, y, z'
'-x, y+1/2, -z+1/2'
'-x, -y, -z'
'x, -y-1/2, z-1/2'

loop_
_atom_site_label
_atom_site_type_symbol
_atom_site_fract_x
_atom_site_fract_y
_atom_site_fract_z
_atom_site_U_iso_or_equiv
_atom_site_adp_type
_atom_site_occupancy
_atom_site_symmetry_multiplicity
_atom_site_calc_flag
_atom_site_refinement_flags
_atom_site_disorder_assembly
_atom_site_disorder_group
Au1 Au 0.195161(12) 0.358649(5) 0.744784(9) 0.03660(4) Uani 1 1 d . . .
P1 P 0.01711(8) 0.35861(3) 0.60234(6) 0.02950(14) Uani 1 1 d . . .
O1 O 0.5361(4) 0.33452(15) 0.7899(4) 0.0972(13) Uani 1 1 d . . .
C1 C 0.3303(5) 0.33016(16) 0.9019(4) 0.0619(11) Uani 1 1 d . . .
H1 H 0.2498 0.3433 0.9426 0.074 Uiso 1 1 calc R . .
C2 C 0.4190(6) 0.36250(15) 0.8467(4) 0.0651(13) Uani 1 1 d . . .
H2 H 0.4071 0.4001 0.8445 0.078 Uiso 1 1 calc R . .
C3 C 0.4708(8) 0.2770(2) 0.8045(7) 0.137(4) Uani 1 1 d . . .
H3A H 0.4200 0.2652 0.7336 0.165 Uiso 1 1 calc R . .
H3B H 0.5521 0.2515 0.8237 0.165 Uiso 1 1 calc R . .
C4 C 0.3619(6) 0.27796(16) 0.8965(4) 0.0723(13) Uani 1 1 d . . .
H4A H 0.2721 0.2566 0.8766 0.087 Uiso 1 1 calc R . .
H4B H 0.4077 0.2647 0.9681 0.087 Uiso 1 1 calc R . .
C5 C -0.1399(3) 0.40306(11) 0.6240(2) 0.0324(5) Uani 1 1 d . . .
C6 C -0.1609(3) 0.42943(11) 0.7271(2) 0.0327(5) Uani 1 1 d . . .
C7 C -0.2928(3) 0.45773(13) 0.7388(3) 0.0427(7) Uani 1 1 d . . .
H7 H -0.3089 0.4751 0.8078 0.051 Uiso 1 1 calc R . .
C8 C -0.4006(4) 0.46131(14) 0.6533(3) 0.0487(8) Uani 1 1 d . . .
H8 H -0.4898 0.4804 0.6642 0.058 Uiso 1 1 calc R . .
C9 C -0.3782(4) 0.43708(13) 0.5524(3) 0.0474(8) Uani 1 1 d . . .
H9 H -0.4507 0.4403 0.4925 0.057 Uiso 1 1 calc R . .
C10 C -0.2500(4) 0.40805(12) 0.5381(3) 0.0416(7) Uani 1 1 d . . .
H10 H -0.2362 0.3911 0.4684 0.050 Uiso 1 1 calc R . .
C11 C -0.0511(3) 0.43108(11) 0.8238(2) 0.0330(6) Uani 1 1 d . . .
C12 C 0.0742(4) 0.46402(12) 0.8227(3) 0.0415(7) Uani 1 1 d . . .
H12 H 0.0952 0.4832 0.7568 0.050 Uiso 1 1 calc R . .
C13 C 0.1681(4) 0.46881(14) 0.9177(3) 0.0507(8) Uani 1 1 d . . .
H13 H 0.2531 0.4912 0.9164 0.061 Uiso 1 1 calc R . .
C14 C 0.1383(4) 0.44120(15) 1.0137(3) 0.0527(9) Uani 1 1 d . . .
H14 H 0.2031 0.4444 1.0783 0.063 Uiso 1 1 calc R . .
C15 C 0.0150(5) 0.40907(14) 1.0163(3) 0.0511(8) Uani 1 1 d . . .
H15 H -0.0057 0.3904 1.0829 0.061 Uiso 1 1 calc R . .
C16 C -0.0799(4) 0.40383(13) 0.9215(3) 0.0426(7) Uani 1 1 d . . .
H16 H -0.1647 0.3814 0.9238 0.051 Uiso 1 1 calc R . .
C17 C 0.1092(4) 0.37936(14) 0.4709(3) 0.0427(7) Uani 1 1 d . . .
C18 C 0.1234(6) 0.43936(17) 0.4760(4) 0.0785(15) Uani 1 1 d . . .
H18A H 0.1707 0.4498 0.5481 0.118 Uiso 1 1 calc R . .
H18B H 0.0244 0.4555 0.4680 0.118 Uiso 1 1 calc R . .
H18C H 0.1842 0.4517 0.4152 0.118 Uiso 1 1 calc R . .
C19 C 0.0313(6) 0.3612(2) 0.3605(3) 0.0722(13) Uani 1 1 d . . .
H19A H 0.0842 0.3757 0.2974 0.108 Uiso 1 1 calc R . .
H19B H -0.0714 0.3742 0.3569 0.108 Uiso 1 1 calc R . .
H19C H 0.0314 0.3222 0.3568 0.108 Uiso 1 1 calc R . .
C20 C 0.2655(5) 0.35581(17) 0.4751(4) 0.0600(10) Uani 1 1 d . . .
H20A H 0.2595 0.3169 0.4818 0.090 Uiso 1 1 calc R . .
H20B H 0.3227 0.3703 0.5398 0.090 Uiso 1 1 calc R . .
H20C H 0.3148 0.3651 0.4063 0.090 Uiso 1 1 calc R . .
C21 C -0.0638(3) 0.28961(11) 0.5982(2) 0.0352(6) Uani 1 1 d . . .
C22 C -0.1096(4) 0.27844(14) 0.7183(3) 0.0467(7) Uani 1 1 d . . .
H22A H -0.1591 0.2437 0.7210 0.070 Uiso 1 1 calc R . .
H22B H -0.1778 0.3063 0.7416 0.070 Uiso 1 1 calc R . .
H22C H -0.0209 0.2782 0.7690 0.070 Uiso 1 1 calc R . .
C23 C 0.0555(4) 0.24922(13) 0.5687(3) 0.0518(8) Uani 1 1 d . . .
H23A H 0.1464 0.2560 0.6147 0.078 Uiso 1 1 calc R . .
H23B H 0.0766 0.2527 0.4894 0.078 Uiso 1 1 calc R . .
H23C H 0.0200 0.2131 0.5833 0.078 Uiso 1 1 calc R . .
C24 C -0.2006(4) 0.28218(15) 0.5191(3) 0.0524(8) Uani 1 1 d . . .
H24A H -0.2338 0.2450 0.5218 0.079 Uiso 1 1 calc R . .
H24B H -0.1751 0.2911 0.4425 0.079 Uiso 1 1 calc R . .
H24C H -0.2806 0.3057 0.5423 0.079 Uiso 1 1 calc R . .
Sb1 Sb -0.42743(2) 0.382923(8) 0.187228(16) 0.03824(6) Uani 1 1 d . . .
F1 F -0.4020(3) 0.34354(10) 0.3188(2) 0.0724(7) Uani 1 1 d . A .
F2 F -0.4511(4) 0.42218(11) 0.0567(2) 0.0892(9) Uani 1 1 d . A .
F3 F -0.2464(12) 0.3513(6) 0.1493(10) 0.087(3) Uani 0.50 1 d P A 1
F4 F -0.3212(16) 0.4388(6) 0.2578(12) 0.067(3) Uani 0.50 1 d P A 1
F5 F -0.5271(13) 0.3273(5) 0.1255(11) 0.087(4) Uani 0.50 1 d P A 1
F6 F -0.6000(11) 0.4136(6) 0.2268(9) 0.080(3) Uani 0.50 1 d P A 1
F3' F -0.3079(15) 0.3431(6) 0.1041(12) 0.132(5) Uani 0.50 1 d P A 2
F4' F -0.2772(16) 0.4285(6) 0.2321(11) 0.091(4) Uani 0.50 1 d P A 2
F5' F -0.5896(12) 0.3366(7) 0.1440(14) 0.095(5) Uani 0.50 1 d P A 2
F6' F -0.5636(16) 0.4218(6) 0.2675(11) 0.115(5) Uani 0.50 1 d P A 2

loop_
_atom_site_aniso_label
_atom_site_aniso_U_11
_atom_site_aniso_U_22
_atom_site_aniso_U_33
_atom_site_aniso_U_23
_atom_site_aniso_U_13
_atom_site_aniso_U_12
Au1 0.02889(6) 0.04755(8) 0.03276(7) -0.00737(4) -0.00513(4) 0.00420(4)
P1 0.0313(3) 0.0301(3) 0.0267(3) -0.0025(2) -0.0028(3) -0.0006(3)
O1 0.0563(19) 0.073(2) 0.160(4) -0.018(2) -0.014(2) 0.0160(17)
C1 0.057(2) 0.052(2) 0.073(3) -0.0012(19) -0.0351(19) 0.0069(18)
C2 0.085(3) 0.0419(19) 0.065(3) 0.0002(17) -0.040(2) -0.0022(19)
C3 0.136(6) 0.053(3) 0.211(8) -0.051(4) -0.113(6) 0.052(3)
C4 0.083(3) 0.039(2) 0.090(3) 0.021(2) -0.040(3) -0.010(2)
C5 0.0323(13) 0.0309(13) 0.0334(13) -0.0018(10) -0.0059(10) 0.0007(11)
C6 0.0361(14) 0.0249(12) 0.0366(14) -0.0023(10) -0.0047(11) -0.0008(11)
C7 0.0392(16) 0.0361(16) 0.0524(19) -0.0073(13) -0.0020(13) 0.0036(12)
C8 0.0356(16) 0.0413(17) 0.068(2) 0.0021(15) -0.0075(14) 0.0072(13)
C9 0.0400(16) 0.0412(16) 0.059(2) 0.0023(14) -0.0180(14) 0.0042(13)
C10 0.0451(17) 0.0376(15) 0.0408(16) -0.0021(12) -0.0114(13) 0.0023(13)
C11 0.0360(14) 0.0303(13) 0.0325(14) -0.0084(10) -0.0022(11) 0.0023(11)
C12 0.0445(16) 0.0345(15) 0.0451(17) -0.0059(12) -0.0023(13) -0.0043(13)
C13 0.0471(18) 0.0398(17) 0.064(2) -0.0154(15) -0.0151(16) -0.0027(14)
C14 0.061(2) 0.0507(19) 0.0440(18) -0.0184(15) -0.0211(15) 0.0101(17)
C15 0.070(2) 0.0490(19) 0.0334(16) -0.0058(13) -0.0045(15) 0.0099(17)
C16 0.0488(17) 0.0445(17) 0.0347(15) -0.0037(12) 0.0017(13) -0.0006(14)
C17 0.0500(18) 0.0449(17) 0.0335(15) 0.0010(12) 0.0050(13) -0.0084(14)
C18 0.108(4) 0.047(2) 0.084(3) 0.011(2) 0.041(3) -0.011(2)
C19 0.078(3) 0.108(4) 0.0310(18) -0.0022(19) -0.0022(18) -0.015(2)
C20 0.054(2) 0.076(3) 0.052(2) 0.0003(18) 0.0203(18) -0.0042(18)
C21 0.0368(14) 0.0320(14) 0.0363(14) -0.0013(11) -0.0022(11) -0.0025(11)
C22 0.0479(18) 0.0456(18) 0.0467(18) 0.0082(14) 0.0036(14) -0.0056(14)
C23 0.052(2) 0.0348(16) 0.069(2) -0.0084(15) 0.0079(17) 0.0021(14)
C24 0.055(2) 0.0459(19) 0.055(2) 0.0012(15) -0.0177(16) -0.0149(15)
Sb1 0.04479(11) 0.03823(11) 0.03096(10) 0.00095(7) -0.00639(8) 0.00215(8)
F1 0.0967(19) 0.0642(14) 0.0528(13) 0.0220(11) -0.0337(13) -0.0169(13)
F2 0.132(2) 0.0830(18) 0.0494(13) 0.0308(13) -0.0305(14) -0.0338(17)
F3 0.074(5) 0.097(7) 0.091(7) 0.013(5) 0.021(4) 0.041(4)
F4 0.091(8) 0.050(3) 0.058(4) -0.009(3) -0.010(4) -0.019(4)
F5 0.132(10) 0.063(4) 0.060(5) 0.009(3) -0.053(7) -0.047(7)
F6 0.050(3) 0.104(8) 0.087(7) 0.026(6) 0.011(4) 0.035(4)
F3' 0.159(13) 0.092(6) 0.154(13) -0.005(8) 0.094(9) 0.048(9)
F4' 0.089(8) 0.094(10) 0.084(9) 0.032(6) -0.043(6) -0.054(7)
F5' 0.092(7) 0.113(9) 0.077(6) 0.037(6) -0.044(6) -0.055(7)
F6' 0.169(13) 0.073(5) 0.107(10) -0.008(6) 0.067(8) 0.041(8)

loop_
_atom_type_symbol
_atom_type_description
_atom_type_scat_dispersion_real
_atom_type_scat_dispersion_imag
_atom_type_scat_source
C C 0.0033 0.0016 'International Tables Vol C Tables 4.2.6.8 and 6.1.1.4'
H H 0.0000 0.0000 'International Tables Vol C Tables 4.2.6.8 and 6.1.1.4'
O O 0.0106 0.0060 'International Tables Vol C Tables 4.2.6.8 and 6.1.1.4'
F F 0.0171 0.0103 'International Tables Vol C Tables 4.2.6.8 and 6.1.1.4'
P P 0.1023 0.0942 'International Tables Vol C Tables 4.2.6.8 and 6.1.1.4'
Sb Sb -0.5866 1.5461 'International Tables Vol C Tables 4.2.6.8 and 6.1.1.4'
Au Au -2.0133 8.8022 'International Tables Vol C Tables 4.2.6.8 and 6.1.1.4'

loop_
_geom_angle_atom_site_label_1
_geom_angle_atom_site_label_2
_geom_angle_atom_site_label_3
_geom_angle
P1 Au1 C1 159.03(11)
P1 Au1 C2 163.56(14)
C1 Au1 C2 33.60(16)
C5 P1 C21 105.31(13)
C5 P1 C17 108.80(15)
C21 P1 C17 114.69(14)
C5 P1 Au1 114.52(9)
C21 P1 Au1 106.18(9)
C17 P1 Au1 107.53(11)
C2 O1 C3 96.2(4)
C2 C1 C4 115.9(5)
C2 C1 Au1 73.4(2)
C4 C1 Au1 111.6(3)
C2 C1 H1 122.1
C4 C1 H1 122.1
Au1 C1 H1 85.5
C1 C2 O1 113.5(4)
C1 C2 Au1 73.0(2)
O1 C2 Au1 111.5(3)
C1 C2 H2 123.2
O1 C2 H2 123.2
Au1 C2 H2 86.1
C4 C3 O1 109.0(4)
C4 C3 H3A 109.9
O1 C3 H3A 109.9
C4 C3 H3B 109.9
O1 C3 H3B 109.9
H3A C3 H3B 108.3
C1 C4 C3 101.4(4)
C1 C4 H4A 111.5
C3 C4 H4A 111.5
C1 C4 H4B 111.5
C3 C4 H4B 111.5
H4A C4 H4B 109.3
C10 C5 C6 118.5(3)
C10 C5 P1 118.5(2)
C6 C5 P1 122.8(2)
C7 C6 C5 118.1(3)
C7 C6 C11 116.5(3)
C5 C6 C11 125.3(3)
C8 C7 C6 122.1(3)
C8 C7 H7 118.9
C6 C7 H7 118.9
C9 C8 C7 119.7(3)
C9 C8 H8 120.2
C7 C8 H8 120.2
C8 C9 C10 119.9(3)
C8 C9 H9 120.1
C10 C9 H9 120.1
C9 C10 C5 121.6(3)
C9 C10 H10 119.2
C5 C10 H10 119.2
C16 C11 C12 118.6(3)
C16 C11 C6 119.9(3)
C12 C11 C6 121.2(3)
C13 C12 C11 120.3(3)
C13 C12 H12 119.8
C11 C12 H12 119.8
C14 C13 C12 120.2(3)
C14 C13 H13 119.9
C12 C13 H13 119.9
C15 C14 C13 120.1(3)
C15 C14 H14 119.9
C13 C14 H14 119.9
C14 C15 C16 120.2(3)
C14 C15 H15 119.9
C16 C15 H15 119.9
C11 C16 C15 120.5(3)
C11 C16 H16 119.7
C15 C16 H16 119.7
C18 C17 C20 107.9(3)
C18 C17 C19 111.4(4)
C20 C17 C19 107.3(3)
C18 C17 P1 106.3(3)
C20 C17 P1 107.9(2)
C19 C17 P1 115.7(3)
C17 C18 H18A 109.5
C17 C18 H18B 109.5
H18A C18 H18B 109.5
C17 C18 H18C 109.5
H18A C18 H18C 109.5
H18B C18 H18C 109.5
C17 C19 H19A 109.5
C17 C19 H19B 109.5
H19A C19 H19B 109.5
C17 C19 H19C 109.5
H19A C19 H19C 109.5
H19B C19 H19C 109.5
C17 C20 H20A 109.5
C17 C20 H20B 109.5
H20A C20 H20B 109.5
C17 C20 H20C 109.5
H20A C20 H20C 109.5
H20B C20 H20C 109.5
C23 C21 C24 109.4(3)
C23 C21 C22 108.4(3)
C24 C21 C22 108.2(3)
C23 C21 P1 109.9(2)
C24 C21 P1 115.4(2)
C22 C21 P1 105.2(2)
C21 C22 H22A 109.5
C21 C22 H22B 109.5
H22A C22 H22B 109.5
C21 C22 H22C 109.5
H22A C22 H22C 109.5
H22B C22 H22C 109.5
C21 C23 H23A 109.5
C21 C23 H23B 109.5
H23A C23 H23B 109.5
C21 C23 H23C 109.5
H23A C23 H23C 109.5
H23B C23 H23C 109.5
C21 C24 H24A 109.5
C21 C24 H24B 109.5
H24A C24 H24B 109.5
C21 C24 H24C 109.5
H24A C24 H24C 109.5
H24B C24 H24C 109.5
F5 Sb1 F3' 69.1(7)
F5 Sb1 F6 91.1(6)
F3' Sb1 F6 156.8(6)
F5 Sb1 F4' 162.1(6)
F3' Sb1 F4' 93.2(6)
F6 Sb1 F4' 106.7(6)
F5 Sb1 F2 91.7(5)
F3' Sb1 F2 83.0(5)
F6 Sb1 F2 85.8(4)
F4' Sb1 F2 88.3(5)
F5 Sb1 F1 88.6(5)
F3' Sb1 F1 96.8(5)
F6 Sb1 F1 94.5(4)
F4' Sb1 F1 91.3(5)
F2 Sb1 F1 179.55(13)
F5 Sb1 F6' 106.8(7)
F3' Sb1 F6' 175.7(7)
F6 Sb1 F6' 19.0(5)
F4' Sb1 F6' 91.0(6)
F2 Sb1 F6' 95.9(5)
F1 Sb1 F6' 84.3(5)
F5 Sb1 F4 177.2(7)
F3' Sb1 F4 110.9(6)
F6 Sb1 F4 89.5(6)
F4' Sb1 F4 17.7(6)
F2 Sb1 F4 91.1(5)
F1 Sb1 F4 88.6(5)
F6' Sb1 F4 73.2(6)
F5 Sb1 F3 89.8(6)
F3' Sb1 F3 24.4(5)
F6 Sb1 F3 178.8(5)
F4' Sb1 F3 72.4(6)
F2 Sb1 F3 95.1(4)
F1 Sb1 F3 84.6(4)
F6' Sb1 F3 159.8(5)
F4 Sb1 F3 89.6(5)
F5 Sb1 F5' 20.0(7)
F3' Sb1 F5' 88.9(7)
F6 Sb1 F5' 71.2(6)
F4' Sb1 F5' 177.8(6)
F2 Sb1 F5' 92.2(5)
F1 Sb1 F5' 88.2(5)
F6' Sb1 F5' 86.9(7)
F4 Sb1 F5' 160.1(6)
F3 Sb1 F5' 109.6(6)

loop_
_geom_bond_atom_site_label_1
_geom_bond_atom_site_label_2
_geom_bond_distance
Au1 P1 2.2861(7)
Au1 C1 2.306(4)
Au1 C2 2.310(4)
P1 C5 1.828(3)
P1 C21 1.877(3)
P1 C17 1.883(3)
O1 C2 1.460(6)
O1 C3 1.572(8)
C1 C2 1.334(7)
C1 C4 1.342(6)
C1 H1 0.9500
C2 H2 0.9500
C3 C4 1.507(10)
C3 H3A 0.9900
C3 H3B 0.9900
C4 H4A 0.9900
C4 H4B 0.9900
C5 C10 1.401(4)
C5 C6 1.420(4)
C6 C7 1.396(4)
C6 C11 1.487(4)
C7 C8 1.381(5)
C7 H7 0.9500
C8 C9 1.374(5)
C8 H8 0.9500
C9 C10 1.382(5)
C9 H9 0.9500
C10 H10 0.9500
C11 C16 1.388(4)
C11 C12 1.399(4)
C12 C13 1.390(5)
C12 H12 0.9500
C13 C14 1.378(6)
C13 H13 0.9500
C14 C15 1.374(6)
C14 H14 0.9500
C15 C16 1.395(5)
C15 H15 0.9500
C16 H16 0.9500
C17 C18 1.511(5)
C17 C20 1.526(5)
C17 C19 1.536(5)
C18 H18A 0.9800
C18 H18B 0.9800
C18 H18C 0.9800
C19 H19A 0.9800
C19 H19B 0.9800
C19 H19C 0.9800
C20 H20A 0.9800
C20 H20B 0.9800
C20 H20C 0.9800
C21 C23 1.529(4)
C21 C24 1.530(4)
C21 C22 1.539(4)
C22 H22A 0.9800
C22 H22B 0.9800
C22 H22C 0.9800
C23 H23A 0.9800
C23 H23B 0.9800
C23 H23C 0.9800
C24 H24A 0.9800
C24 H24B 0.9800
C24 H24C 0.9800
Sb1 F5 1.798(10)
Sb1 F3' 1.801(11)
Sb1 F6 1.816(9)
Sb1 F4' 1.834(14)
Sb1 F2 1.850(2)
Sb1 F1 1.863(2)
Sb1 F6' 1.867(12)
Sb1 F4 1.875(14)
Sb1 F3 1.887(11)
Sb1 F5' 1.919(13)

loop_
_geom_torsion_atom_site_label_1
_geom_torsion_atom_site_label_2
_geom_torsion_atom_site_label_3
_geom_torsion_atom_site_label_4
_geom_torsion
C1 Au1 P1 C5 102.2(4)
C2 Au1 P1 C5 -129.5(4)
C1 Au1 P1 C21 -13.5(4)
C2 Au1 P1 C21 114.7(4)
C1 Au1 P1 C17 -136.7(4)
C2 Au1 P1 C17 -8.5(4)
P1 Au1 C1 C2 156.3(3)
P1 Au1 C1 C4 44.5(6)
C2 Au1 C1 C4 -111.8(5)
C4 C1 C2 O1 -0.1(5)
Au1 C1 C2 O1 -106.5(3)
C4 C1 C2 Au1 106.4(4)
C3 O1 C2 C1 11.9(5)
C3 O1 C2 Au1 -68.3(4)
P1 Au1 C2 C1 -149.5(3)
P1 Au1 C2 O1 -40.3(5)
C1 Au1 C2 O1 109.2(4)
C2 O1 C3 C4 -18.7(5)
C2 C1 C4 C3 -12.4(5)
Au1 C1 C4 C3 69.0(4)
O1 C3 C4 C1 19.5(5)
C21 P1 C5 C10 -67.5(3)
C17 P1 C5 C10 55.9(3)
Au1 P1 C5 C10 176.2(2)
C21 P1 C5 C6 107.4(3)
C17 P1 C5 C6 -129.2(2)
Au1 P1 C5 C6 -8.8(3)
C10 C5 C6 C7 1.9(4)
P1 C5 C6 C7 -173.0(2)
C10 C5 C6 C11 -175.9(3)
P1 C5 C6 C11 9.2(4)
C5 C6 C7 C8 -1.0(5)
C11 C6 C7 C8 177.0(3)
C6 C7 C8 C9 -0.9(5)
C7 C8 C9 C10 1.8(5)
C8 C9 C10 C5 -0.8(5)
C6 C5 C10 C9 -1.1(5)
P1 C5 C10 C9 174.1(3)
C7 C6 C11 C16 71.3(4)
C5 C6 C11 C16 -110.8(3)
C7 C6 C11 C12 -102.1(3)
C5 C6 C11 C12 75.8(4)
C16 C11 C12 C13 0.5(4)
C6 C11 C12 C13 174.0(3)
C11 C12 C13 C14 -0.1(5)
C12 C13 C14 C15 -0.5(5)
C13 C14 C15 C16 0.6(5)
C12 C11 C16 C15 -0.3(5)
C6 C11 C16 C15 -173.9(3)
C14 C15 C16 C11 -0.2(5)
C5 P1 C17 C18 45.3(3)
C21 P1 C17 C18 162.9(3)
Au1 P1 C17 C18 -79.3(3)
C5 P1 C17 C20 160.9(2)
C21 P1 C17 C20 -81.5(3)
Au1 P1 C17 C20 36.3(3)
C5 P1 C17 C19 -79.0(3)
C21 P1 C17 C19 38.7(4)
Au1 P1 C17 C19 156.5(3)
C5 P1 C21 C23 174.4(2)
C17 P1 C21 C23 54.9(3)
Au1 P1 C21 C23 -63.7(2)
C5 P1 C21 C24 50.2(3)
C17 P1 C21 C24 -69.4(3)
Au1 P1 C21 C24 172.0(2)
C5 P1 C21 C22 -69.1(2)
C17 P1 C21 C22 171.4(2)
Au1 P1 C21 C22 52.8(2)
